data_7003817
loop_
_publ_author_name
'Suresh, D.'
'Balakrishna, Maravanji S.'
'Rathinasamy, Krishnan'
'Panda, Dulal'
'Mague, Joel T.'

_publ_section_title
;
 Large-bite bis(phosphite) ligand containing mesocyclic thioether
 moieties: synthesis, reactivity, group 11 (CuI, AuI) metal complexes
 and anticancer activity studies on a human cervical cancer (HeLa) cell
 line
;
_journal_issue 17
_journal_name_full 'Dalton Transactions'
_journal_page_first 2285
_journal_page_last 2292
_journal_paper_doi 10.1039/b719904j
_journal_year 2008
_chemical_formula_moiety 'C62 H39 Cu I N O6 P2 S3'
_chemical_formula_sum 'C62 H39 Cu I N O6 P2 S3'
_chemical_formula_weight 1242.50
_chemical_name_systematic
;
?
;
_space_group_IT_number 14
_symmetry_cell_setting monoclinic
_symmetry_space_group_name_Hall '-P 2yn'
_symmetry_space_group_name_H-M 'P 1 21/n 1'
_atom_sites_solution_hydrogens geom
_atom_sites_solution_primary direct
_atom_sites_solution_secondary difmap
_audit_creation_method SHELXL-97
_cell_angle_alpha 90.00
_cell_angle_beta 104.064(1)
_cell_angle_gamma 90.00
_cell_formula_units_Z 4
_cell_length_a 14.799(1)
_cell_length_b 16.396(1)
_cell_length_c 22.002(2)
_cell_measurement_reflns_used 9275
_cell_measurement_temperature 100(2)
_cell_measurement_theta_max 28.29
_cell_measurement_theta_min 2.26
_cell_volume 5178.6(7)
_computing_cell_refinement 'Bruker SMART (Bruker-AXS, 2000)'
_computing_data_collection 'Bruker SMART (Bruker-AXS, 2000)'
_computing_data_reduction 'Bruker SAINT+ (Bruker-AXS, 2004)'
_computing_molecular_graphics 'Bruker SHELXTL (Bruker-AXS, 2000a)'
_computing_publication_material 'Bruker SHELXTL (Bruker-AXS, 2000a)'
_computing_structure_refinement 'SHELXL-97 (Sheldrick, 1997)'
_computing_structure_solution 'SHELXS-97 (Sheldrick, 1997)'
_diffrn_ambient_temperature 100(2)
_diffrn_measured_fraction_theta_full 0.998
_diffrn_measured_fraction_theta_max 0.998
_diffrn_measurement_device_type 'Bruker-AXS Smart APEX CCD area detector'
_diffrn_measurement_method 'phi and omega scans'
_diffrn_radiation_monochromator graphite
_diffrn_radiation_source 'fine-focus sealed tube'
_diffrn_radiation_type MoK\a
_diffrn_radiation_wavelength 0.71073
_diffrn_reflns_av_R_equivalents 0.0706
_diffrn_reflns_av_sigmaI/netI 0.0482
_diffrn_reflns_limit_h_max 19
_diffrn_reflns_limit_h_min -19
_diffrn_reflns_limit_k_max 21
_diffrn_reflns_limit_k_min -21
_diffrn_reflns_limit_l_max 29
_diffrn_reflns_limit_l_min -28
_diffrn_reflns_number 90166
_diffrn_reflns_theta_full 28.34
_diffrn_reflns_theta_max 28.34
_diffrn_reflns_theta_min 2.26
_exptl_absorpt_coefficient_mu 1.257
_exptl_absorpt_correction_T_max 0.9261
_exptl_absorpt_correction_T_min 0.8377
_exptl_absorpt_correction_type multi-scan
_exptl_absorpt_process_details 'SADABS (Sheldrick, 2002)'
_exptl_crystal_colour Colorless
_exptl_crystal_density_diffrn 1.594
_exptl_crystal_density_method 'not measured'
_exptl_crystal_description Plate
_exptl_crystal_F_000 2504
_exptl_crystal_size_max 0.15
_exptl_crystal_size_mid 0.10
_exptl_crystal_size_min 0.06
_refine_diff_density_max 0.958
_refine_diff_density_min -0.706
_refine_diff_density_rms 0.107
_refine_ls_extinction_method none
_refine_ls_goodness_of_fit_ref 1.050
_refine_ls_hydrogen_treatment constr
_refine_ls_matrix_type full
_refine_ls_number_parameters 686
_refine_ls_number_reflns 12898
_refine_ls_number_restraints 0
_refine_ls_restrained_S_all 1.050
_refine_ls_R_factor_all 0.0605
_refine_ls_R_factor_gt 0.0422
_refine_ls_shift/su_max 0.001
_refine_ls_shift/su_mean 0.000
_refine_ls_structure_factor_coef Fsqd
_refine_ls_weighting_details 'calc w=1/[\s^2^(Fo^2^)+(0.0413P)^2^+5.7705P] where P=(Fo^2^+2Fc^2^)/3'
_refine_ls_weighting_scheme calc
_refine_ls_wR_factor_gt 0.0892
_refine_ls_wR_factor_ref 0.0958
_reflns_number_gt 10214
_reflns_number_total 12898
_reflns_threshold_expression >2\s(I)
_cod_data_source_file b719904j.txt
_cod_data_source_block msb303
_cod_depositor_comments
;
The following automatic conversions were performed:
'_symmetry_cell_setting' value 'Monoclinic' changed to 'monoclinic'
according to '/home/saulius/struct/CIF-dictionaries/cif_core.dic'
dictionary named 'cif_core.dic' version 2.4.1 from 2010-06-29.

Automatic conversion script
Id: cif_fix_enum 1527 2010-12-29 10:47:43Z saulius 
;
_cod_original_cell_volume 5178.4(7)
_cod_original_sg_symbol_H-M P2(1)/n
_cod_database_code 7003817

loop_
_symmetry_equiv_pos_as_xyz
'x, y, z'
'-x+1/2, y+1/2, -z+1/2'
'-x, -y, -z'
'x-1/2, -y-1/2, z-1/2'

loop_
_atom_site_label
_atom_site_type_symbol
_atom_site_fract_x
_atom_site_fract_y
_atom_site_fract_z
_atom_site_U_iso_or_equiv
_atom_site_adp_type
_atom_site_occupancy
_atom_site_symmetry_multiplicity
_atom_site_calc_flag
_atom_site_refinement_flags
_atom_site_disorder_assembly
_atom_site_disorder_group
I I 0.413787(13) 0.326042(13) 0.122696(9) 0.01915(6) Uani 1 1 d . . .
Cu Cu 0.24298(2) 0.30345(2) 0.083340(16) 0.01297(8) Uani 1 1 d . . .
S1 S 0.29301(5) 0.23550(4) -0.03406(3) 0.01343(14) Uani 1 1 d . . .
S2 S -0.07597(5) 0.35542(4) 0.06594(3) 0.01468(15) Uani 1 1 d . . .
S3 S 0.25996(5) 0.10281(4) 0.09558(3) 0.01434(15) Uani 1 1 d . . .
P1 P 0.15215(5) 0.34475(5) -0.00668(3) 0.01213(15) Uani 1 1 d . . .
P2 P 0.15659(5) 0.23862(5) 0.13673(3) 0.01238(15) Uani 1 1 d . . .
O1 O 0.08940(13) 0.27837(12) -0.05198(9) 0.0144(4) Uani 1 1 d . . .
O2 O 0.18996(14) 0.39861(12) -0.05730(9) 0.0154(4) Uani 1 1 d . . .
O3 O 0.06330(13) 0.39911(12) -0.00149(9) 0.0143(4) Uani 1 1 d . . .
O4 O 0.09453(13) 0.30347(12) 0.16340(9) 0.0140(4) Uani 1 1 d . . .
O5 O 0.19519(14) 0.18430(12) 0.19958(9) 0.0146(4) Uani 1 1 d . . .
O6 O 0.07572(13) 0.17873(12) 0.09852(9) 0.0136(4) Uani 1 1 d . . .
C1 C 0.1120(2) 0.23618(17) -0.10046(13) 0.0137(6) Uani 1 1 d . . .
C2 C 0.2014(2) 0.21384(18) -0.10059(13) 0.0141(6) Uani 1 1 d . . .
C3 C 0.2176(2) 0.16495(18) -0.15113(14) 0.0151(6) Uani 1 1 d . . .
C4 C 0.3079(2) 0.13879(19) -0.15433(15) 0.0191(6) Uani 1 1 d . . .
H4 H 0.3608 0.1542 -0.1224 0.023 Uiso 1 1 calc R . .
C5 C 0.3190(2) 0.0916(2) -0.20305(15) 0.0230(7) Uani 1 1 d . . .
H5 H 0.3799 0.0753 -0.2050 0.028 Uiso 1 1 calc R . .
C6 C 0.2420(2) 0.0667(2) -0.25042(15) 0.0227(7) Uani 1 1 d . . .
H6 H 0.2508 0.0328 -0.2835 0.027 Uiso 1 1 calc R . .
C7 C 0.1550(2) 0.0911(2) -0.24874(15) 0.0214(7) Uani 1 1 d . . .
H7 H 0.1033 0.0743 -0.2811 0.026 Uiso 1 1 calc R . .
C8 C 0.1399(2) 0.14148(18) -0.19949(14) 0.0169(6) Uani 1 1 d . . .
C9 C 0.0497(2) 0.16753(18) -0.19751(14) 0.0172(6) Uani 1 1 d . . .
H9 H -0.0021 0.1524 -0.2304 0.021 Uiso 1 1 calc R . .
C10 C 0.0357(2) 0.21410(18) -0.14924(14) 0.0161(6) Uani 1 1 d . . .
H10 H -0.0253 0.2315 -0.1486 0.019 Uiso 1 1 calc R . .
C11 C 0.2822(2) 0.39946(18) -0.06131(13) 0.0151(6) Uani 1 1 d . . .
C12 C 0.3368(2) 0.33105(18) -0.05376(13) 0.0141(6) Uani 1 1 d . . .
C13 C 0.4323(2) 0.33775(19) -0.05721(14) 0.0176(6) Uani 1 1 d . . .
C14 C 0.4951(2) 0.2713(2) -0.04549(15) 0.0216(7) Uani 1 1 d . . .
H14 H 0.4737 0.2191 -0.0364 0.026 Uiso 1 1 calc R . .
C15 C 0.5857(2) 0.2812(2) -0.04710(17) 0.0306(8) Uani 1 1 d . . .
H15 H 0.6272 0.2361 -0.0383 0.037 Uiso 1 1 calc R . .
C16 C 0.6187(3) 0.3575(2) -0.06164(19) 0.0342(9) Uani 1 1 d . . .
H16 H 0.6821 0.3636 -0.0630 0.041 Uiso 1 1 calc R . .
C17 C 0.5602(2) 0.4222(2) -0.07372(17) 0.0297(8) Uani 1 1 d . . .
H17 H 0.5830 0.4733 -0.0840 0.036 Uiso 1 1 calc R . .
C18 C 0.4656(2) 0.4153(2) -0.07132(15) 0.0219(7) Uani 1 1 d . . .
C19 C 0.4051(2) 0.4829(2) -0.08061(15) 0.0232(7) Uani 1 1 d . . .
H19 H 0.4271 0.5344 -0.0905 0.028 Uiso 1 1 calc R . .
C20 C 0.3154(2) 0.47551(19) -0.07558(14) 0.0190(6) Uani 1 1 d . . .
H20 H 0.2755 0.5217 -0.0817 0.023 Uiso 1 1 calc R . .
C21 C 0.06945(19) 0.44734(18) 0.05159(13) 0.0136(6) Uani 1 1 d . . .
C22 C 0.00653(19) 0.43604(17) 0.08742(13) 0.0117(5) Uani 1 1 d . . .
C23 C 0.00672(19) 0.49156(17) 0.13777(13) 0.0132(6) Uani 1 1 d . . .
C24 C -0.0614(2) 0.49168(17) 0.17301(14) 0.0146(6) Uani 1 1 d . . .
H24 H -0.1100 0.4523 0.1640 0.017 Uiso 1 1 calc R . .
C25 C -0.0589(2) 0.54737(19) 0.21984(14) 0.0185(6) Uani 1 1 d . . .
H25 H -0.1066 0.5473 0.2419 0.022 Uiso 1 1 calc R . .
C26 C 0.0141(2) 0.60481(19) 0.23557(14) 0.0188(6) Uani 1 1 d . . .
H26 H 0.0169 0.6420 0.2691 0.023 Uiso 1 1 calc R . .
C27 C 0.0804(2) 0.60652(18) 0.20239(14) 0.0173(6) Uani 1 1 d . . .
H27 H 0.1295 0.6452 0.2132 0.021 Uiso 1 1 calc R . .
C28 C 0.0781(2) 0.55232(18) 0.15218(13) 0.0143(6) Uani 1 1 d . . .
C29 C 0.1431(2) 0.55868(18) 0.11464(14) 0.0166(6) Uani 1 1 d . . .
H29 H 0.1912 0.5984 0.1247 0.020 Uiso 1 1 calc R . .
C30 C 0.1378(2) 0.50897(18) 0.06450(13) 0.0149(6) Uani 1 1 d . . .
H30 H 0.1798 0.5157 0.0384 0.018 Uiso 1 1 calc R . .
C31 C -0.0716(2) 0.30413(17) 0.13798(13) 0.0131(6) Uani 1 1 d . . .
C32 C 0.0112(2) 0.28397(17) 0.17925(14) 0.0149(6) Uani 1 1 d . . .
C33 C 0.0145(2) 0.24840(19) 0.23765(14) 0.0184(6) Uani 1 1 d . . .
H33 H 0.0727 0.2397 0.2666 0.022 Uiso 1 1 calc R . .
C34 C -0.0660(2) 0.22645(19) 0.25261(15) 0.0205(7) Uani 1 1 d . . .
H34 H -0.0635 0.2023 0.2922 0.025 Uiso 1 1 calc R . .
C35 C -0.1532(2) 0.23901(18) 0.21020(14) 0.0172(6) Uani 1 1 d . . .
C36 C -0.2377(2) 0.2139(2) 0.22419(16) 0.0236(7) Uani 1 1 d . . .
H36 H -0.2358 0.1869 0.2627 0.028 Uiso 1 1 calc R . .
C37 C -0.3212(2) 0.2279(2) 0.18353(17) 0.0266(8) Uani 1 1 d . . .
H37 H -0.3771 0.2111 0.1938 0.032 Uiso 1 1 calc R . .
C38 C -0.3250(2) 0.2671(2) 0.12625(17) 0.0258(7) Uani 1 1 d . . .
H38 H -0.3836 0.2756 0.0977 0.031 Uiso 1 1 calc R . .
C39 C -0.2457(2) 0.29312(19) 0.11102(15) 0.0192(6) Uani 1 1 d . . .
H39 H -0.2499 0.3204 0.0724 0.023 Uiso 1 1 calc R . .
C40 C -0.1572(2) 0.27978(17) 0.15236(14) 0.0152(6) Uani 1 1 d . . .
C41 C 0.19694(19) 0.09956(17) 0.20180(13) 0.0135(6) Uani 1 1 d . . .
C42 C 0.22782(19) 0.05338(18) 0.15898(13) 0.0134(6) Uani 1 1 d . . .
C43 C 0.23219(19) -0.03337(18) 0.16602(14) 0.0140(6) Uani 1 1 d . . .
C44 C 0.2643(2) -0.0852(2) 0.12443(15) 0.0214(7) Uani 1 1 d . . .
H44 H 0.2862 -0.0623 0.0910 0.026 Uiso 1 1 calc R . .
C45 C 0.2640(2) -0.1677(2) 0.13193(16) 0.0249(7) Uani 1 1 d . . .
H45 H 0.2848 -0.2018 0.1032 0.030 Uiso 1 1 calc R . .
C46 C 0.2334(2) -0.20302(19) 0.18140(15) 0.0216(7) Uani 1 1 d . . .
H46 H 0.2331 -0.2607 0.1857 0.026 Uiso 1 1 calc R . .
C47 C 0.2041(2) -0.15516(18) 0.22336(14) 0.0166(6) Uani 1 1 d . . .
H47 H 0.1843 -0.1796 0.2571 0.020 Uiso 1 1 calc R . .
C48 C 0.20294(19) -0.06901(18) 0.21717(13) 0.0146(6) Uani 1 1 d . . .
C49 C 0.1716(2) -0.01793(19) 0.25982(14) 0.0172(6) Uani 1 1 d . . .
H49 H 0.1524 -0.0417 0.2940 0.021 Uiso 1 1 calc R . .
C50 C 0.1685(2) 0.06457(18) 0.25276(13) 0.0161(6) Uani 1 1 d . . .
H50 H 0.1474 0.0981 0.2817 0.019 Uiso 1 1 calc R . .
C51 C 0.0767(2) 0.13550(17) 0.04429(13) 0.0135(6) Uani 1 1 d . . .
C52 C 0.15398(19) 0.09463(17) 0.03660(13) 0.0134(6) Uani 1 1 d . . .
C53 C 0.1478(2) 0.04638(17) -0.01870(14) 0.0161(6) Uani 1 1 d . . .
C54 C 0.2236(2) 0.00196(19) -0.03073(15) 0.0222(7) Uani 1 1 d . . .
H54 H 0.2832 0.0056 -0.0025 0.027 Uiso 1 1 calc R . .
C55 C 0.2114(3) -0.0464(2) -0.08307(16) 0.0278(8) Uani 1 1 d . . .
H55 H 0.2627 -0.0766 -0.0901 0.033 Uiso 1 1 calc R . .
C56 C 0.1248(3) -0.0520(2) -0.12632(16) 0.0291(8) Uani 1 1 d . . .
H56 H 0.1173 -0.0863 -0.1620 0.035 Uiso 1 1 calc R . .
C57 C 0.0513(3) -0.0080(2) -0.11681(15) 0.0250(7) Uani 1 1 d . . .
H57 H -0.0069 -0.0108 -0.1468 0.030 Uiso 1 1 calc R . .
C58 C 0.0599(2) 0.04173(18) -0.06323(14) 0.0176(6) Uani 1 1 d . . .
C59 C -0.0168(2) 0.08575(19) -0.05264(14) 0.0188(6) Uani 1 1 d . . .
H59 H -0.0749 0.0834 -0.0828 0.023 Uiso 1 1 calc R . .
C60 C -0.0093(2) 0.13148(18) -0.00014(14) 0.0158(6) Uani 1 1 d . . .
H60 H -0.0617 0.1605 0.0065 0.019 Uiso 1 1 calc R . .
C61 C 0.5185(3) 0.0806(3) 0.0918(2) 0.0586(14) Uani 1 1 d . . .
H61A H 0.5710 0.0780 0.1289 0.088 Uiso 1 1 calc R . .
H61B H 0.4680 0.1128 0.1015 0.088 Uiso 1 1 calc R . .
H61C H 0.5390 0.1063 0.0572 0.088 Uiso 1 1 calc R . .
C62 C 0.4854(3) -0.0015(3) 0.0737(2) 0.0449(11) Uani 1 1 d . . .
N N 0.4577(3) -0.0648(2) 0.0571(2) 0.0582(11) Uani 1 1 d . . .

loop_
_atom_site_aniso_label
_atom_site_aniso_U_11
_atom_site_aniso_U_22
_atom_site_aniso_U_33
_atom_site_aniso_U_23
_atom_site_aniso_U_13
_atom_site_aniso_U_12
I 0.01192(9) 0.02789(12) 0.01807(10) -0.00492(8) 0.00448(7) -0.00370(8)
Cu 0.01012(16) 0.01415(18) 0.01475(18) 0.00103(13) 0.00326(14) 0.00016(13)
S1 0.0118(3) 0.0156(3) 0.0138(3) 0.0006(3) 0.0048(3) 0.0002(3)
S2 0.0135(3) 0.0151(4) 0.0154(3) 0.0003(3) 0.0033(3) -0.0019(3)
S3 0.0111(3) 0.0165(4) 0.0156(3) 0.0036(3) 0.0036(3) -0.0009(3)
P1 0.0107(3) 0.0141(4) 0.0126(3) 0.0012(3) 0.0047(3) 0.0013(3)
P2 0.0106(3) 0.0122(4) 0.0138(3) 0.0012(3) 0.0018(3) -0.0008(3)
O1 0.0122(9) 0.0165(11) 0.0159(10) -0.0021(8) 0.0063(8) -0.0019(8)
O2 0.0135(10) 0.0174(11) 0.0172(10) 0.0042(8) 0.0077(8) 0.0018(8)
O3 0.0116(9) 0.0180(11) 0.0139(10) -0.0015(8) 0.0042(8) 0.0035(8)
O4 0.0111(9) 0.0141(10) 0.0176(10) 0.0011(8) 0.0048(8) -0.0012(8)
O5 0.0179(10) 0.0107(10) 0.0135(10) 0.0008(8) 0.0007(8) -0.0005(8)
O6 0.0102(9) 0.0168(10) 0.0140(10) -0.0026(8) 0.0032(8) -0.0019(8)
C1 0.0161(14) 0.0119(14) 0.0143(14) 0.0014(11) 0.0061(11) 0.0015(11)
C2 0.0151(14) 0.0146(14) 0.0133(14) 0.0006(11) 0.0049(11) -0.0020(11)
C3 0.0185(14) 0.0132(14) 0.0153(14) 0.0024(11) 0.0076(12) 0.0004(11)
C4 0.0173(15) 0.0207(16) 0.0197(16) -0.0013(12) 0.0054(12) -0.0001(12)
C5 0.0214(16) 0.0251(17) 0.0265(17) -0.0020(14) 0.0138(14) 0.0039(13)
C6 0.0293(17) 0.0185(16) 0.0227(16) -0.0037(13) 0.0109(14) 0.0011(14)
C7 0.0253(16) 0.0206(16) 0.0172(15) -0.0011(12) 0.0032(13) -0.0005(13)
C8 0.0205(15) 0.0156(15) 0.0150(14) 0.0032(11) 0.0054(12) -0.0002(12)
C9 0.0193(14) 0.0168(15) 0.0132(14) 0.0015(11) -0.0004(12) 0.0000(12)
C10 0.0143(14) 0.0160(15) 0.0178(15) 0.0025(11) 0.0034(12) 0.0014(11)
C11 0.0152(14) 0.0203(15) 0.0115(14) -0.0016(11) 0.0063(11) -0.0023(12)
C12 0.0146(13) 0.0160(14) 0.0131(13) -0.0009(11) 0.0060(11) -0.0041(11)
C13 0.0175(14) 0.0224(16) 0.0142(14) -0.0045(12) 0.0066(12) -0.0033(12)
C14 0.0171(15) 0.0274(17) 0.0233(16) -0.0039(13) 0.0107(13) -0.0018(13)
C15 0.0185(16) 0.040(2) 0.037(2) -0.0041(16) 0.0150(15) 0.0008(15)
C16 0.0209(17) 0.044(2) 0.045(2) -0.0075(18) 0.0211(17) -0.0074(16)
C17 0.0255(18) 0.034(2) 0.034(2) -0.0035(16) 0.0165(16) -0.0133(15)
C18 0.0198(15) 0.0287(18) 0.0202(16) -0.0049(13) 0.0110(13) -0.0053(13)
C19 0.0286(17) 0.0211(17) 0.0221(17) -0.0006(13) 0.0104(14) -0.0115(14)
C20 0.0246(16) 0.0156(15) 0.0170(15) -0.0007(12) 0.0056(13) -0.0011(12)
C21 0.0126(13) 0.0151(14) 0.0124(13) 0.0010(11) 0.0017(11) 0.0048(11)
C22 0.0104(12) 0.0108(13) 0.0133(13) 0.0023(10) 0.0014(11) 0.0012(10)
C23 0.0118(13) 0.0143(14) 0.0137(14) 0.0027(11) 0.0037(11) 0.0033(11)
C24 0.0140(14) 0.0115(14) 0.0198(15) 0.0004(11) 0.0071(12) 0.0001(11)
C25 0.0206(15) 0.0183(16) 0.0191(15) 0.0037(12) 0.0100(13) 0.0012(12)
C26 0.0239(16) 0.0166(15) 0.0163(15) -0.0019(12) 0.0058(13) 0.0008(12)
C27 0.0175(14) 0.0153(15) 0.0183(15) -0.0010(12) 0.0030(12) 0.0006(12)
C28 0.0129(13) 0.0160(15) 0.0136(14) 0.0021(11) 0.0027(11) 0.0021(11)
C29 0.0115(13) 0.0173(15) 0.0206(15) 0.0008(12) 0.0030(12) -0.0036(11)
C30 0.0121(13) 0.0200(15) 0.0143(14) 0.0059(11) 0.0064(11) 0.0020(11)
C31 0.0143(13) 0.0112(14) 0.0152(14) -0.0002(10) 0.0060(11) 0.0000(11)
C32 0.0151(14) 0.0117(14) 0.0194(15) -0.0028(11) 0.0073(12) -0.0011(11)
C33 0.0207(15) 0.0175(15) 0.0168(15) 0.0007(12) 0.0042(12) 0.0034(12)
C34 0.0277(17) 0.0206(16) 0.0163(15) 0.0011(12) 0.0113(13) 0.0024(13)
C35 0.0207(15) 0.0103(14) 0.0240(16) -0.0029(12) 0.0123(13) 0.0002(12)
C36 0.0288(18) 0.0182(16) 0.0309(18) -0.0018(13) 0.0211(15) -0.0028(13)
C37 0.0195(16) 0.0277(18) 0.038(2) -0.0065(15) 0.0183(15) -0.0071(14)
C38 0.0159(15) 0.0242(18) 0.039(2) -0.0058(15) 0.0097(15) -0.0030(13)
C39 0.0163(15) 0.0186(16) 0.0232(16) -0.0034(12) 0.0057(13) 0.0003(12)
C40 0.0146(14) 0.0121(14) 0.0207(15) -0.0045(11) 0.0079(12) -0.0012(11)
C41 0.0119(13) 0.0124(14) 0.0138(14) 0.0005(11) -0.0011(11) -0.0022(11)
C42 0.0095(12) 0.0164(15) 0.0136(14) 0.0033(11) 0.0013(11) -0.0008(11)
C43 0.0086(12) 0.0151(14) 0.0183(15) 0.0027(11) 0.0031(11) 0.0036(11)
C44 0.0226(16) 0.0219(17) 0.0231(16) 0.0045(13) 0.0122(13) 0.0064(13)
C45 0.0303(18) 0.0191(16) 0.0293(18) 0.0029(13) 0.0152(15) 0.0093(14)
C46 0.0238(16) 0.0130(15) 0.0280(17) 0.0044(13) 0.0065(14) 0.0039(13)
C47 0.0153(14) 0.0168(15) 0.0175(15) 0.0055(11) 0.0037(12) 0.0007(11)
C48 0.0102(13) 0.0159(15) 0.0157(14) 0.0034(11) -0.0005(11) -0.0015(11)
C49 0.0195(15) 0.0191(16) 0.0129(14) 0.0041(11) 0.0039(12) -0.0023(12)
C50 0.0172(14) 0.0179(15) 0.0120(14) -0.0006(11) 0.0013(11) -0.0002(12)
C51 0.0144(14) 0.0133(14) 0.0129(14) 0.0020(11) 0.0038(11) -0.0033(11)
C52 0.0124(13) 0.0134(14) 0.0144(14) 0.0042(11) 0.0034(11) -0.0017(11)
C53 0.0218(15) 0.0113(14) 0.0169(15) 0.0019(11) 0.0082(12) -0.0035(12)
C54 0.0278(17) 0.0195(16) 0.0213(16) 0.0027(13) 0.0101(14) 0.0033(13)
C55 0.039(2) 0.0232(18) 0.0265(18) 0.0012(14) 0.0177(16) 0.0072(15)
C56 0.051(2) 0.0171(17) 0.0207(17) -0.0030(13) 0.0117(16) -0.0010(16)
C57 0.0373(19) 0.0196(17) 0.0171(16) -0.0006(13) 0.0048(14) -0.0070(14)
C58 0.0260(16) 0.0122(14) 0.0152(14) 0.0026(11) 0.0064(13) -0.0054(12)
C59 0.0185(15) 0.0207(16) 0.0154(15) 0.0019(12) 0.0006(12) -0.0079(12)
C60 0.0110(13) 0.0193(15) 0.0176(15) 0.0026(12) 0.0044(12) -0.0028(11)
C61 0.042(2) 0.074(4) 0.066(3) -0.041(3) 0.024(2) -0.025(2)
C62 0.030(2) 0.053(3) 0.052(3) 0.004(2) 0.012(2) 0.006(2)
N 0.042(2) 0.040(2) 0.096(3) 0.012(2) 0.023(2) 0.0046(18)

loop_
_atom_type_symbol
_atom_type_description
_atom_type_scat_dispersion_real
_atom_type_scat_dispersion_imag
_atom_type_scat_source
C C 0.0033 0.0016 'International Tables Vol C Tables 4.2.6.8 and 6.1.1.4'
H H 0.0000 0.0000 'International Tables Vol C Tables 4.2.6.8 and 6.1.1.4'
O O 0.0106 0.0060 'International Tables Vol C Tables 4.2.6.8 and 6.1.1.4'
N N 0.0061 0.0033 'International Tables Vol C Tables 4.2.6.8 and 6.1.1.4'
P P 0.1023 0.0942 'International Tables Vol C Tables 4.2.6.8 and 6.1.1.4'
S S 0.1246 0.1234 'International Tables Vol C Tables 4.2.6.8 and 6.1.1.4'
Cu Cu 0.3201 1.2651 'International Tables Vol C Tables 4.2.6.8 and 6.1.1.4'
I I -0.4742 1.8119 'International Tables Vol C Tables 4.2.6.8 and 6.1.1.4'

loop_
_geom_angle_atom_site_label_1
_geom_angle_atom_site_label_2
_geom_angle_atom_site_label_3
_geom_angle
_geom_angle_site_symmetry_1
_geom_angle_site_symmetry_3
_geom_angle_publ_flag
P2 Cu P1 108.62(3) . . ?
P2 Cu I 123.79(2) . . ?
P1 Cu I 127.57(2) . . ?
C2 S1 C12 102.99(13) . . ?
C31 S2 C22 103.86(13) . . ?
C42 S3 C52 100.46(13) . . ?
O1 P1 O3 93.43(11) . . ?
O1 P1 O2 100.73(11) . . ?
O3 P1 O2 99.81(11) . . ?
O1 P1 Cu 118.75(8) . . ?
O3 P1 Cu 115.69(8) . . ?
O2 P1 Cu 123.02(8) . . ?
O4 P2 O6 100.10(10) . . ?
O4 P2 O5 99.54(11) . . ?
O6 P2 O5 99.91(11) . . ?
O4 P2 Cu 109.40(8) . . ?
O6 P2 Cu 117.83(8) . . ?
O5 P2 Cu 125.91(8) . . ?
C1 O1 P1 127.30(18) . . ?
C11 O2 P1 123.83(18) . . ?
C21 O3 P1 118.91(17) . . ?
C32 O4 P2 123.86(18) . . ?
C41 O5 P2 125.21(18) . . ?
C51 O6 P2 126.49(18) . . ?
C2 C1 O1 123.4(3) . . ?
C2 C1 C10 121.7(3) . . ?
O1 C1 C10 114.8(3) . . ?
C1 C2 C3 119.5(3) . . ?
C1 C2 S1 119.3(2) . . ?
C3 C2 S1 120.8(2) . . ?
C8 C3 C4 118.8(3) . . ?
C8 C3 C2 118.3(3) . . ?
C4 C3 C2 122.9(3) . . ?
C5 C4 C3 120.3(3) . . ?
C5 C4 H4 119.9 . . ?
C3 C4 H4 119.9 . . ?
C4 C5 C6 121.1(3) . . ?
C4 C5 H5 119.4 . . ?
C6 C5 H5 119.4 . . ?
C7 C6 C5 119.8(3) . . ?
C7 C6 H6 120.1 . . ?
C5 C6 H6 120.1 . . ?
C6 C7 C8 121.2(3) . . ?
C6 C7 H7 119.4 . . ?
C8 C7 H7 119.4 . . ?
C9 C8 C3 119.7(3) . . ?
C9 C8 C7 121.6(3) . . ?
C3 C8 C7 118.7(3) . . ?
C10 C9 C8 121.1(3) . . ?
C10 C9 H9 119.4 . . ?
C8 C9 H9 119.4 . . ?
C9 C10 C1 119.6(3) . . ?
C9 C10 H10 120.2 . . ?
C1 C10 H10 120.2 . . ?
C12 C11 O2 123.0(3) . . ?
C12 C11 C20 121.8(3) . . ?
O2 C11 C20 115.2(3) . . ?
C11 C12 C13 119.3(3) . . ?
C11 C12 S1 120.6(2) . . ?
C13 C12 S1 119.9(2) . . ?
C14 C13 C18 118.7(3) . . ?
C14 C13 C12 122.8(3) . . ?
C18 C13 C12 118.4(3) . . ?
C15 C14 C13 120.8(3) . . ?
C15 C14 H14 119.6 . . ?
C13 C14 H14 119.6 . . ?
C14 C15 C16 120.7(3) . . ?
C14 C15 H15 119.6 . . ?
C16 C15 H15 119.6 . . ?
C17 C16 C15 120.0(3) . . ?
C17 C16 H16 120.0 . . ?
C15 C16 H16 120.0 . . ?
C16 C17 C18 121.3(3) . . ?
C16 C17 H17 119.3 . . ?
C18 C17 H17 119.3 . . ?
C19 C18 C17 122.0(3) . . ?
C19 C18 C13 119.5(3) . . ?
C17 C18 C13 118.4(3) . . ?
C20 C19 C18 121.0(3) . . ?
C20 C19 H19 119.5 . . ?
C18 C19 H19 119.5 . . ?
C19 C20 C11 119.8(3) . . ?
C19 C20 H20 120.1 . . ?
C11 C20 H20 120.1 . . ?
C22 C21 O3 119.3(3) . . ?
C22 C21 C30 122.4(3) . . ?
O3 C21 C30 118.2(3) . . ?
C21 C22 C23 119.0(3) . . ?
C21 C22 S2 117.7(2) . . ?
C23 C22 S2 123.2(2) . . ?
C24 C23 C28 117.7(3) . . ?
C24 C23 C22 123.9(3) . . ?
C28 C23 C22 118.5(3) . . ?
C25 C24 C23 121.4(3) . . ?
C25 C24 H24 119.3 . . ?
C23 C24 H24 119.3 . . ?
C24 C25 C26 120.6(3) . . ?
C24 C25 H25 119.7 . . ?
C26 C25 H25 119.7 . . ?
C27 C26 C25 119.4(3) . . ?
C27 C26 H26 120.3 . . ?
C25 C26 H26 120.3 . . ?
C26 C27 C28 121.6(3) . . ?
C26 C27 H27 119.2 . . ?
C28 C27 H27 119.2 . . ?
C27 C28 C29 121.3(3) . . ?
C27 C28 C23 119.2(3) . . ?
C29 C28 C23 119.5(3) . . ?
C30 C29 C28 121.1(3) . . ?
C30 C29 H29 119.5 . . ?
C28 C29 H29 119.5 . . ?
C29 C30 C21 119.4(3) . . ?
C29 C30 H30 120.3 . . ?
C21 C30 H30 120.3 . . ?
C32 C31 C40 118.6(3) . . ?
C32 C31 S2 122.3(2) . . ?
C40 C31 S2 119.0(2) . . ?
C31 C32 O4 118.6(3) . . ?
C31 C32 C33 122.2(3) . . ?
O4 C32 C33 119.2(3) . . ?
C34 C33 C32 119.7(3) . . ?
C34 C33 H33 120.2 . . ?
C32 C33 H33 120.2 . . ?
C33 C34 C35 121.0(3) . . ?
C33 C34 H34 119.5 . . ?
C35 C34 H34 119.5 . . ?
C34 C35 C36 121.8(3) . . ?
C34 C35 C40 119.4(3) . . ?
C36 C35 C40 118.8(3) . . ?
C37 C36 C35 121.1(3) . . ?
C37 C36 H36 119.4 . . ?
C35 C36 H36 119.4 . . ?
C36 C37 C38 120.1(3) . . ?
C36 C37 H37 120.0 . . ?
C38 C37 H37 120.0 . . ?
C39 C38 C37 120.9(3) . . ?
C39 C38 H38 119.5 . . ?
C37 C38 H38 119.5 . . ?
C38 C39 C40 120.6(3) . . ?
C38 C39 H39 119.7 . . ?
C40 C39 H39 119.7 . . ?
C39 C40 C35 118.4(3) . . ?
C39 C40 C31 122.9(3) . . ?
C35 C40 C31 118.7(3) . . ?
C42 C41 O5 122.3(3) . . ?
C42 C41 C50 122.3(3) . . ?
O5 C41 C50 115.3(3) . . ?
C41 C42 C43 119.2(3) . . ?
C41 C42 S3 119.1(2) . . ?
C43 C42 S3 121.7(2) . . ?
C44 C43 C48 118.6(3) . . ?
C44 C43 C42 122.8(3) . . ?
C48 C43 C42 118.6(3) . . ?
C45 C44 C43 120.5(3) . . ?
C45 C44 H44 119.8 . . ?
C43 C44 H44 119.8 . . ?
C44 C45 C46 121.0(3) . . ?
C44 C45 H45 119.5 . . ?
C46 C45 H45 119.5 . . ?
C47 C46 C45 120.4(3) . . ?
C47 C46 H46 119.8 . . ?
C45 C46 H46 119.8 . . ?
C46 C47 C48 120.5(3) . . ?
C46 C47 H47 119.7 . . ?
C48 C47 H47 119.7 . . ?
C49 C48 C47 121.5(3) . . ?
C49 C48 C43 119.4(3) . . ?
C47 C48 C43 119.0(3) . . ?
C50 C49 C48 121.3(3) . . ?
C50 C49 H49 119.4 . . ?
C48 C49 H49 119.4 . . ?
C49 C50 C41 119.1(3) . . ?
C49 C50 H50 120.5 . . ?
C41 C50 H50 120.5 . . ?
C52 C51 O6 122.6(3) . . ?
C52 C51 C60 122.2(3) . . ?
O6 C51 C60 115.1(3) . . ?
C51 C52 C53 119.4(3) . . ?
C51 C52 S3 119.1(2) . . ?
C53 C52 S3 121.5(2) . . ?
C54 C53 C58 118.4(3) . . ?
C54 C53 C52 123.5(3) . . ?
C58 C53 C52 118.0(3) . . ?
C55 C54 C53 120.4(3) . . ?
C55 C54 H54 119.8 . . ?
C53 C54 H54 119.8 . . ?
C54 C55 C56 121.3(3) . . ?
C54 C55 H55 119.3 . . ?
C56 C55 H55 119.3 . . ?
C57 C56 C55 119.5(3) . . ?
C57 C56 H56 120.2 . . ?
C55 C56 H56 120.2 . . ?
C56 C57 C58 121.3(3) . . ?
C56 C57 H57 119.3 . . ?
C58 C57 H57 119.3 . . ?
C59 C58 C57 121.3(3) . . ?
C59 C58 C53 119.7(3) . . ?
C57 C58 C53 119.0(3) . . ?
C60 C59 C58 121.3(3) . . ?
C60 C59 H59 119.4 . . ?
C58 C59 H59 119.4 . . ?
C59 C60 C51 119.4(3) . . ?
C59 C60 H60 120.3 . . ?
C51 C60 H60 120.3 . . ?
C62 C61 H61A 109.5 . . ?
C62 C61 H61B 109.5 . . ?
H61A C61 H61B 109.5 . . ?
C62 C61 H61C 109.5 . . ?
H61A C61 H61C 109.5 . . ?
H61B C61 H61C 109.5 . . ?
N C62 C61 177.2(5) . . ?

loop_
_geom_bond_atom_site_label_1
_geom_bond_atom_site_label_2
_geom_bond_distance
_geom_bond_site_symmetry_2
_geom_bond_publ_flag
I Cu 2.4925(4) . ?
Cu P2 2.2077(8) . ?
Cu P1 2.2123(8) . ?
S1 C2 1.773(3) . ?
S1 C12 1.788(3) . ?
S2 C31 1.781(3) . ?
S2 C22 1.783(3) . ?
S3 C42 1.775(3) . ?
S3 C52 1.781(3) . ?
P1 O1 1.609(2) . ?
P1 O3 1.615(2) . ?
P1 O2 1.624(2) . ?
P2 O4 1.606(2) . ?
P2 O6 1.617(2) . ?
P2 O5 1.627(2) . ?
O1 C1 1.379(3) . ?
O2 C11 1.389(3) . ?
O3 C21 1.395(3) . ?
O4 C32 1.398(3) . ?
O5 C41 1.390(3) . ?
O6 C51 1.391(3) . ?
C1 C2 1.372(4) . ?
C1 C10 1.403(4) . ?
C2 C3 1.438(4) . ?
C3 C8 1.418(4) . ?
C3 C4 1.422(4) . ?
C4 C5 1.364(4) . ?
C4 H4 0.9500 . ?
C5 C6 1.406(5) . ?
C5 H5 0.9500 . ?
C6 C7 1.357(5) . ?
C6 H6 0.9500 . ?
C7 C8 1.422(4) . ?
C7 H7 0.9500 . ?
C8 C9 1.411(4) . ?
C9 C10 1.364(4) . ?
C9 H9 0.9500 . ?
C10 H10 0.9500 . ?
C11 C12 1.369(4) . ?
C11 C20 1.403(4) . ?
C12 C13 1.438(4) . ?
C13 C14 1.415(4) . ?
C13 C18 1.425(4) . ?
C14 C15 1.359(4) . ?
C14 H14 0.9500 . ?
C15 C16 1.408(5) . ?
C15 H15 0.9500 . ?
C16 C17 1.355(5) . ?
C16 H16 0.9500 . ?
C17 C18 1.419(4) . ?
C17 H17 0.9500 . ?
C18 C19 1.408(5) . ?
C19 C20 1.364(5) . ?
C19 H19 0.9500 . ?
C20 H20 0.9500 . ?
C21 C22 1.371(4) . ?
C21 C30 1.409(4) . ?
C22 C23 1.433(4) . ?
C23 C24 1.413(4) . ?
C23 C28 1.430(4) . ?
C24 C25 1.370(4) . ?
C24 H24 0.9500 . ?
C25 C26 1.411(4) . ?
C25 H25 0.9500 . ?
C26 C27 1.357(4) . ?
C26 H26 0.9500 . ?
C27 C28 1.412(4) . ?
C27 H27 0.9500 . ?
C28 C29 1.416(4) . ?
C29 C30 1.358(4) . ?
C29 H29 0.9500 . ?
C30 H30 0.9500 . ?
C31 C32 1.376(4) . ?
C31 C40 1.435(4) . ?
C32 C33 1.401(4) . ?
C33 C34 1.359(4) . ?
C33 H33 0.9500 . ?
C34 C35 1.412(4) . ?
C34 H34 0.9500 . ?
C35 C36 1.419(4) . ?
C35 C40 1.426(4) . ?
C36 C37 1.357(5) . ?
C36 H36 0.9500 . ?
C37 C38 1.404(5) . ?
C37 H37 0.9500 . ?
C38 C39 1.365(4) . ?
C38 H38 0.9500 . ?
C39 C40 1.419(4) . ?
C39 H39 0.9500 . ?
C41 C42 1.371(4) . ?
C41 C50 1.412(4) . ?
C42 C43 1.430(4) . ?
C43 C44 1.412(4) . ?
C43 C48 1.426(4) . ?
C44 C45 1.364(4) . ?
C44 H44 0.9500 . ?
C45 C46 1.401(5) . ?
C45 H45 0.9500 . ?
C46 C47 1.360(4) . ?
C46 H46 0.9500 . ?
C47 C48 1.419(4) . ?
C47 H47 0.9500 . ?
C48 C49 1.417(4) . ?
C49 C50 1.361(4) . ?
C49 H49 0.9500 . ?
C50 H50 0.9500 . ?
C51 C52 1.371(4) . ?
C51 C60 1.406(4) . ?
C52 C53 1.435(4) . ?
C53 C54 1.414(4) . ?
C53 C58 1.429(4) . ?
C54 C55 1.373(5) . ?
C54 H54 0.9500 . ?
C55 C56 1.401(5) . ?
C55 H55 0.9500 . ?
C56 C57 1.363(5) . ?
C56 H56 0.9500 . ?
C57 C58 1.414(4) . ?
C57 H57 0.9500 . ?
C58 C59 1.411(5) . ?
C59 C60 1.359(4) . ?
C59 H59 0.9500 . ?
C60 H60 0.9500 . ?
C61 C62 1.455(7) . ?
C61 H61A 0.9800 . ?
C61 H61B 0.9800 . ?
C61 H61C 0.9800 . ?
C62 N 1.144(6) . ?
